data_2243802
loop_
_publ_author_name
'Pacifico, Jessica'
'Stoeckli-Evans, Helen'

_publ_section_title
;
 A new tetrakis-substituted pyrazine carboxylic acid,
 3,3',3'',3'''-{[pyrazine-2,3,5,6-tetrayltetrakis(methylene)]tetrakis(sulfanediyl)}tetrapropionic
 acid: crystal structures of two triclinic polymorphs and of two
 potassium--organic frameworks
;
_journal_issue 5
_journal_name_full 'Acta Crystallographica Section E'
_journal_page_first 480
_journal_page_last 490
_journal_paper_doi 10.1107/S2056989021003479
_journal_volume 77
_journal_year 2021
_chemical_formula_iupac '[K (C20 H27 N2 O8 S4)]'
_chemical_formula_moiety 'K +, C20 H27 N2 O8 S4 -'
_chemical_formula_sum 'C20 H27 K N2 O8 S4'
_chemical_formula_weight 590.77
_chemical_name_systematic
Poly[(\m-3-{[(3,5,6-tris{[(2-carboxyethyl)sulfanyl]methyl}pyrazin-2-yl)methyl]sulfanyl}propanoato)potassium]
_space_group_crystal_system monoclinic
_space_group_IT_number 15
_space_group_name_Hall '-C 2yc'
_space_group_name_H-M_alt 'C 1 2/c 1'
_atom_sites_solution_hydrogens mixed
_atom_sites_solution_primary direct
_atom_sites_solution_secondary difmap
_audit_creation_method SHELXL-2018/3
_cell_angle_alpha 90
_cell_angle_beta 94.717(11)
_cell_angle_gamma 90
_cell_formula_units_Z 4
_cell_length_a 30.080(4)
_cell_length_b 8.4716(10)
_cell_length_c 9.5908(12)
_cell_measurement_reflns_used 7965
_cell_measurement_temperature 153(2)
_cell_measurement_theta_max 24.98
_cell_measurement_theta_min 1.35
_cell_volume 2435.7(5)
_computing_cell_refinement
;
X-Area (Stoe & Cie, 2002)
;
_computing_data_collection
;
X-Area (Stoe & Cie, 2002)
;
_computing_data_reduction
;
X-RED32 (Stoe & Cie, 2002)
;
_computing_molecular_graphics
;
PLATON (Spek, 2020) and Mercury (Macrae <i>et al.</i>,  2020)
;
_computing_publication_material
;
SHELXL-2018/3 (Sheldrick, 2015), PLATON (Spek, 2020) and
publcif (Westrip, 2010)
;
_computing_structure_refinement
;
SHELXL-2018/3 (Sheldrick, 2015)
;
_computing_structure_solution
;
SHELXS-97 (Sheldrick, 2008)
;
_diffrn_ambient_temperature 153(2)
_diffrn_detector 'image plate (34 cm diameter)'
_diffrn_measured_fraction_theta_full 0.993
_diffrn_measured_fraction_theta_max 0.993
_diffrn_measurement_device '2-circle goniometer'
_diffrn_measurement_device_type 'STOE IPDS 2'
_diffrn_measurement_method '\f + \w scans'
_diffrn_radiation_monochromator 'plane graphite'
_diffrn_radiation_source 'fine-focus sealed tube'
_diffrn_radiation_type MoK\a
_diffrn_radiation_wavelength 0.71073
_diffrn_reflns_av_R_equivalents 0.0641
_diffrn_reflns_av_unetI/netI 0.0368
_diffrn_reflns_limit_h_max 35
_diffrn_reflns_limit_h_min -35
_diffrn_reflns_limit_k_max 9
_diffrn_reflns_limit_k_min -9
_diffrn_reflns_limit_l_max 11
_diffrn_reflns_limit_l_min -11
_diffrn_reflns_number 10309
_diffrn_reflns_theta_full 24.810
_diffrn_reflns_theta_max 24.810
_diffrn_reflns_theta_min 2.498
_diffrn_source 'sealed X-ray tube, 12 x 0.4 mm long-fine focus'
_exptl_absorpt_coefficient_mu 0.612
_exptl_absorpt_correction_T_max 1.0000
_exptl_absorpt_correction_T_min 0.6395
_exptl_absorpt_correction_type multi-scan
_exptl_absorpt_process_details
;
(MULABS; Spek, 2020)
;
_exptl_crystal_colour colourless
_exptl_crystal_density_diffrn 1.611
_exptl_crystal_description plate
_exptl_crystal_F_000 1232
_exptl_crystal_size_max 0.500
_exptl_crystal_size_mid 0.500
_exptl_crystal_size_min 0.100
_refine_diff_density_max 0.258
_refine_diff_density_min -0.363
_refine_ls_extinction_method none
_refine_ls_goodness_of_fit_ref 1.018
_refine_ls_hydrogen_treatment mixed
_refine_ls_matrix_type full
_refine_ls_number_parameters 165
_refine_ls_number_reflns 2084
_refine_ls_number_restraints 0
_refine_ls_restrained_S_all 1.018
_refine_ls_R_factor_all 0.0543
_refine_ls_R_factor_gt 0.0390
_refine_ls_shift/su_max 0.002
_refine_ls_shift/su_mean 0.000
_refine_ls_structure_factor_coef Fsqd
_refine_ls_weighting_details 'w=1/[\s^2^(Fo^2^)+(0.0648P)^2^+1.5958P] where P=(Fo^2^+2Fc^2^)/3'
_refine_ls_weighting_scheme calc
_refine_ls_wR_factor_gt 0.0977
_refine_ls_wR_factor_ref 0.1062
_reflns_number_gt 1646
_reflns_number_total 2084
_reflns_threshold_expression 'I > 2\s(I)'
_cod_data_source_file pk2656sup1.cif
_cod_data_source_block KH3L1
_cod_original_cell_volume 2435.7(6)
_cod_original_sg_symbol_H-M 'C 2/c'
_cod_database_code 2243802
_shelx_space_group_comment
;
The symmetry employed for this shelxl refinement is uniquely defined
by the following loop, which should always be used as a source of
symmetry information in preference to the above space-group names.
They are only intended as comments.
;
_shelx_estimated_absorpt_t_min 0.750
_shelx_estimated_absorpt_t_max 0.941

loop_
_space_group_symop_operation_xyz
'x, y, z'
'-x, y, -z+1/2'
'x+1/2, y+1/2, z'
'-x+1/2, y+1/2, -z+1/2'
'-x, -y, -z'
'x, -y, z-1/2'
'-x+1/2, -y+1/2, -z'
'x+1/2, -y+1/2, z-1/2'

loop_
_atom_site_type_symbol
_atom_site_label
_atom_site_fract_x
_atom_site_fract_y
_atom_site_fract_z
_atom_site_U_iso_or_equiv
_atom_site_adp_type
_atom_site_calc_flag
_atom_site_occupancy
_atom_site_disorder_assembly
_atom_site_disorder_group
K K1 0.500000 -0.28423(13) -0.250000 0.0357(3) Uani d 1 . .
S S1 0.34409(2) -0.03261(9) 0.17646(7) 0.0305(2) Uani d 1 . .
S S2 0.18978(2) -0.11089(9) 0.16606(8) 0.0342(2) Uani d 1 . .
O O1 0.46781(7) -0.2235(3) 0.0136(2) 0.0404(5) Uani d 1 . .
O O2 0.46330(7) -0.0466(3) 0.1860(2) 0.0402(6) Uani d 1 . .
H H20 0.500000 -0.073(9) 0.250000 0.12(3) Uiso d 1 . .
O O3 0.06245(6) 0.1153(3) -0.0544(2) 0.0363(5) Uani d 1 . .
O O4 0.03178(7) 0.1057(3) 0.1493(2) 0.0472(7) Uani d 1 . .
H H4O 0.0125(17) 0.157(7) 0.109(5) 0.097(19) Uiso d 1 . .
N N1 0.28457(7) 0.2024(3) -0.0774(2) 0.0240(5) Uani d 1 . .
C C1 0.27160(8) 0.1117(3) 0.0267(3) 0.0240(6) Uani d 1 . .
C C2 0.23661(8) 0.1606(3) 0.1047(3) 0.0229(6) Uani d 1 . .
C C3 0.29578(8) -0.0422(3) 0.0500(3) 0.0280(6) Uani d 1 . .
H H3A 0.305554 -0.079313 -0.040443 0.034 Uiso calc 1 . .
H H3B 0.274689 -0.121452 0.082227 0.034 Uiso calc 1 . .
C C4 0.38202(9) 0.0765(4) 0.0748(3) 0.0352(7) Uani d 1 . .
H H4A 0.364384 0.148969 0.010857 0.042 Uiso calc 1 . .
H H4B 0.401718 0.141946 0.139218 0.042 Uiso calc 1 . .
C C5 0.41100(9) -0.0265(4) -0.0116(3) 0.0335(7) Uani d 1 . .
H H5A 0.391756 -0.108161 -0.059355 0.040 Uiso calc 1 . .
H H5B 0.422744 0.040143 -0.084955 0.040 Uiso calc 1 . .
C C6 0.44979(9) -0.1079(4) 0.0676(3) 0.0326(7) Uani d 1 . .
C C7 0.22055(9) 0.0650(3) 0.2220(3) 0.0283(6) Uani d 1 . .
H H7A 0.201211 0.132352 0.275893 0.034 Uiso calc 1 . .
H H7B 0.246620 0.033583 0.285664 0.034 Uiso calc 1 . .
C C8 0.14217(9) -0.0295(4) 0.0628(3) 0.0329(7) Uani d 1 . .
H H8A 0.152427 0.055219 0.002031 0.039 Uiso calc 1 . .
H H8B 0.128312 -0.113189 0.001607 0.039 Uiso calc 1 . .
C C9 0.10744(9) 0.0371(4) 0.1528(3) 0.0350(7) Uani d 1 . .
H H9A 0.099826 -0.044379 0.220895 0.042 Uiso calc 1 . .
H H9B 0.120475 0.128185 0.206358 0.042 Uiso calc 1 . .
C C10 0.06542(9) 0.0895(4) 0.0702(3) 0.0307(7) Uani d 1 . .

loop_
_atom_site_aniso_label
_atom_site_aniso_U_11
_atom_site_aniso_U_22
_atom_site_aniso_U_33
_atom_site_aniso_U_12
_atom_site_aniso_U_13
_atom_site_aniso_U_23
K1 0.0254(4) 0.0547(6) 0.0267(5) 0.000 -0.0009(3) 0.000
S1 0.0189(3) 0.0428(5) 0.0297(4) 0.0034(3) 0.0011(3) 0.0042(3)
S2 0.0224(4) 0.0335(4) 0.0466(5) -0.0003(3) 0.0027(3) 0.0034(3)
O1 0.0302(11) 0.0590(15) 0.0320(11) 0.0130(10) 0.0022(9) -0.0023(10)
O2 0.0246(10) 0.0633(15) 0.0319(11) 0.0051(10) -0.0024(9) -0.0077(10)
O3 0.0259(10) 0.0554(15) 0.0278(11) 0.0021(9) 0.0032(8) 0.0038(9)
O4 0.0266(12) 0.0804(19) 0.0356(13) 0.0138(12) 0.0085(10) 0.0044(12)
N1 0.0156(10) 0.0304(13) 0.0255(12) -0.0007(9) -0.0019(9) -0.0021(10)
C1 0.0152(12) 0.0299(16) 0.0256(14) 0.0007(11) -0.0048(10) -0.0038(11)
C2 0.0159(11) 0.0278(15) 0.0239(14) -0.0009(11) -0.0036(10) -0.0026(11)
C3 0.0187(13) 0.0317(16) 0.0331(15) 0.0022(11) -0.0012(11) -0.0003(12)
C4 0.0210(13) 0.0424(19) 0.0421(18) -0.0024(13) 0.0018(12) 0.0070(14)
C5 0.0213(13) 0.051(2) 0.0280(15) -0.0009(12) 0.0017(12) 0.0039(13)
C6 0.0185(13) 0.053(2) 0.0268(15) -0.0019(13) 0.0047(11) 0.0024(14)
C7 0.0229(14) 0.0366(16) 0.0251(14) -0.0005(12) 0.0013(11) 0.0024(12)
C8 0.0224(14) 0.0422(19) 0.0338(16) -0.0034(12) 0.0011(12) -0.0009(13)
C9 0.0208(14) 0.056(2) 0.0280(15) 0.0017(13) 0.0037(12) 0.0032(14)
C10 0.0217(13) 0.0388(18) 0.0321(16) -0.0033(12) 0.0052(12) -0.0013(13)

loop_
_atom_type_symbol
_atom_type_description
_atom_type_scat_dispersion_real
_atom_type_scat_dispersion_imag
_atom_type_scat_source
C C 0.0033 0.0016 'International Tables Vol C Tables 4.2.6.8 and 6.1.1.4'
H H 0.0000 0.0000 'International Tables Vol C Tables 4.2.6.8 and 6.1.1.4'
K K 0.2009 0.2494 'International Tables Vol C Tables 4.2.6.8 and 6.1.1.4'
N N 0.0061 0.0033 'International Tables Vol C Tables 4.2.6.8 and 6.1.1.4'
O O 0.0106 0.0060 'International Tables Vol C Tables 4.2.6.8 and 6.1.1.4'
S S 0.1246 0.1234 'International Tables Vol C Tables 4.2.6.8 and 6.1.1.4'

loop_
_geom_angle_atom_site_label_1
_geom_angle_atom_site_label_2
_geom_angle_atom_site_label_3
_geom_angle_site_symmetry_1
_geom_angle_site_symmetry_3
_geom_angle
_geom_angle_publ_flag
O3 K1 O3 4_544 3_545 143.00(11) ?
O3 K1 O1 4_544 . 114.30(6) ?
O3 K1 O1 3_545 . 72.78(6) ?
O3 K1 O1 4_544 2_654 72.78(6) ?
O3 K1 O1 3_545 2_654 114.30(6) ?
O1 K1 O1 . 2_654 159.05(11) ?
O3 K1 O2 4_544 5_655 130.71(7) ?
O3 K1 O2 3_545 5_655 85.98(6) ?
O1 K1 O2 . 5_655 78.37(7) ?
O1 K1 O2 2_654 5_655 82.42(6) ?
O3 K1 O2 4_544 6 85.98(6) ?
O3 K1 O2 3_545 6 130.71(7) ?
O1 K1 O2 . 6 82.42(6) ?
O1 K1 O2 2_654 6 78.37(7) ?
O2 K1 O2 5_655 6 46.99(8) ?
O3 K1 O4 4_544 8_545 73.54(7) ?
O3 K1 O4 3_545 8_545 73.75(7) ?
O1 K1 O4 . 8_545 125.54(7) ?
O1 K1 O4 2_654 8_545 75.02(7) ?
O2 K1 O4 5_655 8_545 139.50(6) ?
O2 K1 O4 6 8_545 150.17(6) ?
O3 K1 O4 4_544 7_545 73.75(7) ?
O3 K1 O4 3_545 7_545 73.54(7) ?
O1 K1 O4 . 7_545 75.02(7) ?
O1 K1 O4 2_654 7_545 125.54(7) ?
O2 K1 O4 5_655 7_545 150.17(6) ?
O2 K1 O4 6 7_545 139.50(6) ?
O4 K1 O4 8_545 7_545 54.87(9) ?
C4 S1 C3 . . 99.68(14) ?
C8 S2 C7 . . 102.17(14) ?
C6 O1 K1 . . 134.73(19) ?
C6 O2 K1 . 5_655 129.17(19) ?
C6 O2 H20 . . 125(2) ?
K1 O2 H20 5_655 . 77(4) ?
C10 O3 K1 . 3_455 137.58(18) ?
C10 O4 K1 . 7_545 111.2(2) ?
C10 O4 H4O . . 110(4) ?
K1 O4 H4O 7_545 . 114(4) ?
C2 N1 C1 7 . 118.6(2) ?
N1 C1 C2 . . 120.3(2) ?
N1 C1 C3 . . 116.2(2) ?
C2 C1 C3 . . 123.5(2) ?
N1 C2 C1 7 . 121.1(2) ?
N1 C2 C7 7 . 116.0(2) ?
C1 C2 C7 . . 122.9(3) ?
C1 C3 S1 . . 114.31(19) ?
C1 C3 H3A . . 108.7 ?
S1 C3 H3A . . 108.7 ?
C1 C3 H3B . . 108.7 ?
S1 C3 H3B . . 108.7 ?
H3A C3 H3B . . 107.6 ?
C5 C4 S1 . . 114.4(2) ?
C5 C4 H4A . . 108.7 ?
S1 C4 H4A . . 108.7 ?
C5 C4 H4B . . 108.7 ?
S1 C4 H4B . . 108.7 ?
H4A C4 H4B . . 107.6 ?
C6 C5 C4 . . 116.2(2) ?
C6 C5 H5A . . 108.2 ?
C4 C5 H5A . . 108.2 ?
C6 C5 H5B . . 108.2 ?
C4 C5 H5B . . 108.2 ?
H5A C5 H5B . . 107.4 ?
O1 C6 O2 . . 124.5(3) ?
O1 C6 C5 . . 119.6(3) ?
O2 C6 C5 . . 115.9(3) ?
C2 C7 S2 . . 114.24(19) ?
C2 C7 H7A . . 108.7 ?
S2 C7 H7A . . 108.7 ?
C2 C7 H7B . . 108.7 ?
S2 C7 H7B . . 108.7 ?
H7A C7 H7B . . 107.6 ?
C9 C8 S2 . . 112.4(2) ?
C9 C8 H8A . . 109.1 ?
S2 C8 H8A . . 109.1 ?
C9 C8 H8B . . 109.1 ?
S2 C8 H8B . . 109.1 ?
H8A C8 H8B . . 107.9 ?
C10 C9 C8 . . 113.5(2) ?
C10 C9 H9A . . 108.9 ?
C8 C9 H9A . . 108.9 ?
C10 C9 H9B . . 108.9 ?
C8 C9 H9B . . 108.9 ?
H9A C9 H9B . . 107.7 ?
O3 C10 O4 . . 123.4(3) ?
O3 C10 C9 . . 124.3(2) ?
O4 C10 C9 . . 112.3(2) ?

loop_
_geom_bond_atom_site_label_1
_geom_bond_atom_site_label_2
_geom_bond_site_symmetry_2
_geom_bond_distance
_geom_bond_publ_flag
K1 O1 . 2.828(2) y
K1 O1 2_654 2.828(2) ?
K1 O2 5_655 3.056(3) ?
K1 O2 6 3.056(3) y
K1 O3 4_544 2.682(2) y
K1 O3 3_545 2.682(2) ?
K1 O4 8_545 3.069(3) y
K1 O4 7_545 3.069(3) ?
S1 C4 . 1.814(3) ?
S1 C3 . 1.816(3) ?
S2 C8 . 1.809(3) ?
S2 C7 . 1.812(3) ?
O1 C6 . 1.252(4) ?
O2 C6 . 1.284(4) ?
O2 H20 . 1.239(15) ?
O3 C10 . 1.211(3) ?
O4 C10 . 1.321(3) ?
O4 H4O . 0.80(5) ?
N1 C2 7 1.339(4) ?
N1 C1 . 1.343(4) ?
C1 C2 . 1.403(4) ?
C1 C3 . 1.501(4) ?
C2 C7 . 1.498(4) ?
C3 H3A . 0.9900 ?
C3 H3B . 0.9900 ?
C4 C5 . 1.525(4) ?
C4 H4A . 0.9900 ?
C4 H4B . 0.9900 ?
C5 C6 . 1.506(4) ?
C5 H5A . 0.9900 ?
C5 H5B . 0.9900 ?
C7 H7A . 0.9900 ?
C7 H7B . 0.9900 ?
C8 C9 . 1.517(4) ?
C8 H8A . 0.9900 ?
C8 H8B . 0.9900 ?
C9 C10 . 1.502(4) ?
C9 H9A . 0.9900 ?
C9 H9B . 0.9900 ?

loop_
_geom_hbond_atom_site_label_D
_geom_hbond_atom_site_label_H
_geom_hbond_atom_site_label_A
_geom_hbond_site_symmetry_A
_geom_hbond_distance_DH
_geom_hbond_distance_HA
_geom_hbond_distance_DA
_geom_hbond_angle_DHA
_geom_hbond_publ_flag
O4 H4O O1 3_455 0.80(5) 1.86(5) 2.661(3) 180(7) yes
O2 H20 O2 2_655 1.240(10) 1.240(10) 2.436(3) 159(7) yes
C4 H4A N1 . 0.99 2.52 3.340(4) 140 yes
C4 H4B O3 7_555 0.99 2.49 3.114(4) 121 yes
C5 H5B O2 6_555 0.99 2.60 3.467(4) 146 yes
C7 H7B N1 6_556 0.99 2.60 3.454(4) 144 yes
C9 H9A O3 6_556 0.99 2.58 3.465(4) 149 yes

loop_
_geom_torsion_atom_site_label_1
_geom_torsion_atom_site_label_2
_geom_torsion_atom_site_label_3
_geom_torsion_atom_site_label_4
_geom_torsion_site_symmetry_1
_geom_torsion_site_symmetry_2
_geom_torsion_site_symmetry_3
_geom_torsion_site_symmetry_4
_geom_torsion
_geom_torsion_publ_flag
C2 N1 C1 C2 7 . . . -0.1(4) ?
C2 N1 C1 C3 7 . . . 178.5(2) ?
N1 C1 C2 N1 . . . 7 0.1(4) ?
C3 C1 C2 N1 . . . 7 -178.4(2) ?
N1 C1 C2 C7 . . . . 180.0(2) ?
C3 C1 C2 C7 . . . . 1.5(4) ?
N1 C1 C3 S1 . . . . 91.6(3) ?
C2 C1 C3 S1 . . . . -89.8(3) ?
C4 S1 C3 C1 . . . . -72.3(2) ?
C3 S1 C4 C5 . . . . -90.3(2) ?
S1 C4 C5 C6 . . . . -76.4(3) ?
K1 O1 C6 O2 . . . . -127.8(3) ?
K1 O1 C6 C5 . . . . 48.8(4) ?
K1 O2 C6 O1 5_655 . . . 116.1(3) ?
K1 O2 C6 C5 5_655 . . . -60.6(3) ?
C4 C5 C6 O1 . . . . 161.6(3) ?
C4 C5 C6 O2 . . . . -21.4(4) ?
N1 C2 C7 S2 7 . . . 107.9(2) ?
C1 C2 C7 S2 . . . . -72.0(3) ?
C8 S2 C7 C2 . . . . -62.3(2) ?
C7 S2 C8 C9 . . . . -77.5(2) ?
S2 C8 C9 C10 . . . . -173.8(2) ?
K1 O3 C10 O4 3_455 . . . 1.7(5) ?
K1 O3 C10 C9 3_455 . . . -177.7(2) ?
K1 O4 C10 O3 7_545 . . . 110.5(3) ?
K1 O4 C10 C9 7_545 . . . -70.0(3) ?
C8 C9 C10 O3 . . . . -17.9(5) ?
C8 C9 C10 O4 . . . . 162.6(3) ?

_cod_database_fobs_code 2243802
